data_4502094
loop_
_publ_author_name
'Kastelic, Jo\<ze'
'Hodnik, \<Ziga'
'\<Sket, Primo\<z'
'Plavec, Janez'
'Lah, Nina'
'Leban, Ivan'
'Pajk, Matja\<z'
'Planin\<sek, Odon'
'Kikelj, Danijel'

_publ_section_title
;
 Fluconazole Cocrystals with Dicarboxylic Acids
;
_journal_issue 11
_journal_name_full 'Crystal Growth &amp; Design'
_journal_page_first 4943
_journal_paper_doi 10.1021/cg1010117
_journal_volume 10
_journal_year 2010
_chemical_formula_sum 'C15 H14 F2 N6 O3'
_chemical_formula_weight 364.32
_chemical_name_systematic
;
 ?
;
_space_group_IT_number 2
_symmetry_cell_setting triclinic
_symmetry_space_group_name_Hall '-P 1'
_symmetry_space_group_name_H-M 'P -1'
_atom_sites_solution_hydrogens geom
_atom_sites_solution_primary direct
_atom_sites_solution_secondary difmap
_audit_creation_method SHELXL-97
_cell_angle_alpha 75.077(2)
_cell_angle_beta 86.219(3)
_cell_angle_gamma 76.054(2)
_cell_formula_units_Z 2
_cell_length_a 8.4151(3)
_cell_length_b 10.0035(4)
_cell_length_c 10.6165(3)
_cell_measurement_reflns_used 3223
_cell_measurement_temperature 150(2)
_cell_measurement_theta_max 27.48
_cell_measurement_theta_min 1.00
_cell_volume 838.10(5)
_computing_structure_refinement 'SHELXL-97 (Sheldrick, 2008)'
_diffrn_ambient_temperature 150(2)
_diffrn_measured_fraction_theta_full 0.982
_diffrn_measured_fraction_theta_max 0.982
_diffrn_measurement_device_type 'Nonius kappa CCD'
_diffrn_measurement_method 'omega scans at kappa 55 deg'
_diffrn_radiation_monochromator graphite
_diffrn_radiation_source 'fine-focus sealed tube'
_diffrn_radiation_type MoK\a
_diffrn_radiation_wavelength 0.71073
_diffrn_reflns_av_R_equivalents 0.0263
_diffrn_reflns_av_sigmaI/netI 0.0461
_diffrn_reflns_limit_h_max 10
_diffrn_reflns_limit_h_min -10
_diffrn_reflns_limit_k_max 12
_diffrn_reflns_limit_k_min -12
_diffrn_reflns_limit_l_max 13
_diffrn_reflns_limit_l_min -13
_diffrn_reflns_number 6768
_diffrn_reflns_theta_full 27.47
_diffrn_reflns_theta_max 27.47
_diffrn_reflns_theta_min 3.67
_exptl_absorpt_coefficient_mu 0.119
_exptl_absorpt_correction_type none
_exptl_crystal_colour colourless
_exptl_crystal_density_diffrn 1.444
_exptl_crystal_density_method 'not measured'
_exptl_crystal_description prismatic
_exptl_crystal_F_000 376
_exptl_crystal_size_max 0.18
_exptl_crystal_size_mid 0.15
_exptl_crystal_size_min 0.11
_refine_diff_density_max 0.253
_refine_diff_density_min -0.298
_refine_diff_density_rms 0.053
_refine_ls_extinction_method none
_refine_ls_goodness_of_fit_ref 1.033
_refine_ls_hydrogen_treatment mixed
_refine_ls_matrix_type full
_refine_ls_number_parameters 240
_refine_ls_number_reflns 3754
_refine_ls_number_restraints 0
_refine_ls_restrained_S_all 1.033
_refine_ls_R_factor_all 0.0662
_refine_ls_R_factor_gt 0.0425
_refine_ls_shift/su_max 0.001
_refine_ls_shift/su_mean 0.000
_refine_ls_structure_factor_coef Fsqd
_refine_ls_weighting_details 'calc w=1/[\s^2^(Fo^2^)+(0.0505P)^2^+0.1645P] where P=(Fo^2^+2Fc^2^)/3'
_refine_ls_weighting_scheme calc
_refine_ls_wR_factor_gt 0.0961
_refine_ls_wR_factor_ref 0.1073
_reflns_number_gt 2779
_reflns_number_total 3754
_reflns_threshold_expression >2\s(I)
_cod_data_source_file cg1010117_si_002.cif
_cod_data_source_block cocrystal_2
_cod_original_sg_symbol_H-M p-1
_cod_database_code 4502094

loop_
_symmetry_equiv_pos_as_xyz
'x, y, z'
'-x, -y, -z'

loop_
_atom_site_label
_atom_site_type_symbol
_atom_site_fract_x
_atom_site_fract_y
_atom_site_fract_z
_atom_site_U_iso_or_equiv
_atom_site_adp_type
_atom_site_occupancy
_atom_site_symmetry_multiplicity
_atom_site_calc_flag
_atom_site_refinement_flags
C10 C 0.72831(17) -0.69776(15) 1.89296(14) 0.0187(3) Uani 1 1 d .
O1 O 0.67021(12) -0.63169(11) 1.99523(9) 0.0207(2) Uani 1 1 d .
H1 H 0.7118 -0.5641 1.9891 0.031 Uiso 1 1 calc R
C11 C 0.90758(17) -0.78020(16) 1.91986(15) 0.0218(3) Uani 1 1 d .
H11A H 0.9138 -0.8470 2.0047 0.026 Uiso 1 1 calc R
H11B H 0.9426 -0.8346 1.8553 0.026 Uiso 1 1 calc R
C21 C 0.62228(18) -0.80551(15) 1.89904(14) 0.0205(3) Uani 1 1 d .
H21A H 0.5122 -0.7543 1.8705 0.025 Uiso 1 1 calc R
H21B H 0.6671 -0.8646 1.8397 0.025 Uiso 1 1 calc R
N21 N 0.61505(14) -0.89584(12) 2.02959(12) 0.0198(3) Uani 1 1 d .
N22 N 0.73445(15) -1.01572(13) 2.07528(13) 0.0252(3) Uani 1 1 d .
C23 C 0.69008(18) -1.05741(17) 2.19715(16) 0.0259(4) Uani 1 1 d .
H23 H 0.7492 -1.1382 2.2547 0.031 Uiso 1 1 calc R
N24 N 0.55085(15) -0.97340(14) 2.23308(13) 0.0261(3) Uani 1 1 d .
C25 C 0.50897(17) -0.87326(16) 2.12453(15) 0.0224(3) Uani 1 1 d .
H25 H 0.4178 -0.7974 2.1158 0.027 Uiso 1 1 calc R
N11 N 1.01928(14) -0.68898(12) 1.91695(11) 0.0185(3) Uani 1 1 d .
N12 N 1.06594(16) -0.60798(14) 1.80266(12) 0.0256(3) Uani 1 1 d .
C13 C 1.17115(18) -0.55067(17) 1.84391(15) 0.0250(3) Uani 1 1 d .
H13 H 1.2248 -0.4881 1.7871 0.030 Uiso 1 1 calc R
N14 N 1.19673(14) -0.58838(13) 1.97452(12) 0.0225(3) Uani 1 1 d .
C15 C 1.09830(17) -0.67610(16) 2.01632(14) 0.0208(3) Uani 1 1 d .
H15 H 1.0860 -0.7224 2.1031 0.025 Uiso 1 1 calc R
C1 C 0.69889(17) -0.59003(15) 1.76040(14) 0.0192(3) Uani 1 1 d .
C2 C 0.7672(2) -0.61840(17) 1.64504(15) 0.0278(4) Uani 1 1 d .
F2 F 0.86652(14) -0.74781(11) 1.64699(10) 0.0442(3) Uani 1 1 d .
C3 C 0.7402(2) -0.5225(2) 1.52517(16) 0.0364(4) Uani 1 1 d .
H3 H 0.7907 -0.5445 1.4501 0.044 Uiso 1 1 calc R
C4 C 0.6359(2) -0.39325(19) 1.52141(16) 0.0345(4) Uani 1 1 d .
F4 F 0.60401(15) -0.29864(12) 1.40332(10) 0.0542(3) Uani 1 1 d .
C5 C 0.5610(2) -0.35664(18) 1.63041(16) 0.0309(4) Uani 1 1 d .
H5 H 0.4905 -0.2681 1.6249 0.037 Uiso 1 1 calc R
C6 C 0.59401(18) -0.45630(16) 1.74904(15) 0.0236(3) Uani 1 1 d .
H6 H 0.5443 -0.4331 1.8239 0.028 Uiso 1 1 calc R
O1F O 0.84724(14) -1.07981(14) 1.71131(11) 0.0415(3) Uani 1 1 d .
O2F O 0.65254(14) -0.98220(14) 1.55985(12) 0.0366(3) Uani 1 1 d .
C1F C 0.80540(19) -1.02291(17) 1.59972(15) 0.0264(4) Uani 1 1 d .
C2F C 0.92124(19) -0.98930(18) 1.49091(15) 0.0271(4) Uani 1 1 d .
H2F H 0.8804 -0.9516 1.4067 0.033 Uiso 1 1 calc .
H1F H 0.585(3) -1.003(3) 1.633(2) 0.073(8) Uiso 1 1 d .

loop_
_atom_site_aniso_label
_atom_site_aniso_U_11
_atom_site_aniso_U_22
_atom_site_aniso_U_33
_atom_site_aniso_U_23
_atom_site_aniso_U_13
_atom_site_aniso_U_12
C10 0.0192(7) 0.0184(7) 0.0190(7) -0.0050(6) 0.0017(5) -0.0055(6)
O1 0.0240(5) 0.0209(6) 0.0197(5) -0.0064(4) 0.0025(4) -0.0089(4)
C11 0.0194(7) 0.0182(7) 0.0274(8) -0.0032(6) -0.0005(6) -0.0061(6)
C21 0.0213(7) 0.0200(7) 0.0202(7) -0.0026(6) -0.0004(6) -0.0073(6)
N21 0.0180(6) 0.0156(6) 0.0247(7) -0.0036(5) 0.0008(5) -0.0036(5)
N22 0.0213(7) 0.0170(6) 0.0316(8) 0.0003(5) 0.0032(5) -0.0015(5)
C23 0.0208(8) 0.0212(8) 0.0308(9) 0.0015(7) 0.0025(6) -0.0049(6)
N24 0.0204(7) 0.0279(7) 0.0273(7) -0.0029(6) 0.0038(5) -0.0057(6)
C25 0.0157(7) 0.0223(8) 0.0280(8) -0.0055(6) 0.0034(6) -0.0041(6)
N11 0.0169(6) 0.0176(6) 0.0195(6) -0.0022(5) 0.0007(5) -0.0038(5)
N12 0.0277(7) 0.0292(7) 0.0212(7) -0.0035(6) 0.0039(5) -0.0132(6)
C13 0.0241(8) 0.0284(8) 0.0238(8) -0.0046(7) 0.0029(6) -0.0115(7)
N14 0.0190(6) 0.0240(7) 0.0241(7) -0.0058(5) 0.0000(5) -0.0047(5)
C15 0.0178(7) 0.0215(8) 0.0203(8) -0.0029(6) -0.0010(6) -0.0016(6)
C1 0.0206(7) 0.0190(7) 0.0195(8) -0.0050(6) 0.0003(6) -0.0077(6)
C2 0.0310(9) 0.0263(8) 0.0261(9) -0.0095(7) 0.0021(7) -0.0042(7)
F2 0.0608(7) 0.0342(6) 0.0325(6) -0.0166(5) 0.0053(5) 0.0063(5)
C3 0.0443(10) 0.0448(11) 0.0197(9) -0.0073(8) 0.0055(7) -0.0116(9)
C4 0.0406(10) 0.0348(10) 0.0219(9) 0.0096(7) -0.0049(7) -0.0138(8)
F4 0.0675(8) 0.0525(7) 0.0271(6) 0.0168(5) -0.0030(5) -0.0124(6)
C5 0.0328(9) 0.0233(8) 0.0310(9) 0.0013(7) -0.0022(7) -0.0041(7)
C6 0.0235(8) 0.0225(8) 0.0234(8) -0.0036(6) 0.0013(6) -0.0056(6)
O1F 0.0294(6) 0.0560(8) 0.0254(7) 0.0076(6) 0.0035(5) -0.0042(6)
O2F 0.0218(6) 0.0549(8) 0.0267(7) -0.0001(6) 0.0040(5) -0.0086(6)
C1F 0.0247(8) 0.0255(8) 0.0254(9) -0.0021(7) 0.0035(6) -0.0046(7)
C2F 0.0271(8) 0.0314(9) 0.0198(8) -0.0031(7) 0.0030(6) -0.0057(7)

loop_
_atom_type_symbol
_atom_type_description
_atom_type_scat_dispersion_real
_atom_type_scat_dispersion_imag
_atom_type_scat_source
C C 0.0033 0.0016 'International Tables Vol C Tables 4.2.6.8 and 6.1.1.4'
H H 0.0000 0.0000 'International Tables Vol C Tables 4.2.6.8 and 6.1.1.4'
N N 0.0061 0.0033 'International Tables Vol C Tables 4.2.6.8 and 6.1.1.4'
O O 0.0106 0.0060 'International Tables Vol C Tables 4.2.6.8 and 6.1.1.4'
F F 0.0171 0.0103 'International Tables Vol C Tables 4.2.6.8 and 6.1.1.4'

loop_
_geom_angle_atom_site_label_1
_geom_angle_atom_site_label_2
_geom_angle_atom_site_label_3
_geom_angle
_geom_angle_site_symmetry_1
O1 C10 C1 110.91(11) .
O1 C10 C11 109.26(11) .
C1 C10 C11 114.84(12) .
O1 C10 C21 105.35(11) .
C1 C10 C21 107.47(11) .
C11 C10 C21 108.56(12) .
C10 O1 H1 109.5 .
N11 C11 C10 113.42(12) .
N11 C11 H11A 108.9 .
C10 C11 H11A 108.9 .
N11 C11 H11B 108.9 .
C10 C11 H11B 108.9 .
H11A C11 H11B 107.7 .
N21 C21 C10 112.17(12) .
N21 C21 H21A 109.2 .
C10 C21 H21A 109.2 .
N21 C21 H21B 109.2 .
C10 C21 H21B 109.2 .
H21A C21 H21B 107.9 .
C25 N21 N22 109.67(12) .
C25 N21 C21 128.38(12) .
N22 N21 C21 121.68(12) .
C23 N22 N21 102.30(12) .
N22 C23 N24 114.89(14) .
N22 C23 H23 122.6 .
N24 C23 H23 122.6 .
C25 N24 C23 102.52(13) .
N24 C25 N21 110.62(13) .
N24 C25 H25 124.7 .
N21 C25 H25 124.7 .
C15 N11 N12 109.86(12) .
C15 N11 C11 128.15(12) .
N12 N11 C11 121.86(12) .
C13 N12 N11 101.58(12) .
N12 C13 N14 115.91(14) .
N12 C13 H13 122.0 .
N14 C13 H13 122.0 .
C15 N14 C13 101.94(12) .
N14 C15 N11 110.70(13) .
N14 C15 H15 124.6 .
N11 C15 H15 124.6 .
C2 C1 C6 115.78(14) .
C2 C1 C10 123.56(13) .
C6 C1 C10 120.62(13) .
F2 C2 C3 116.56(14) .
F2 C2 C1 119.51(14) .
C3 C2 C1 123.93(15) .
C4 C3 C2 117.06(16) .
C4 C3 H3 121.5 .
C2 C3 H3 121.5 .
F4 C4 C3 117.91(16) .
F4 C4 C5 119.08(16) .
C3 C4 C5 123.01(15) .
C4 C5 C6 117.68(15) .
C4 C5 H5 121.2 .
C6 C5 H5 121.2 .
C5 C6 C1 122.52(15) .
C5 C6 H6 118.7 .
C1 C6 H6 118.7 .
C1F O2F H1F 108.0(15) .
O1F C1F O2F 124.42(14) .
O1F C1F C2F 123.85(14) .
O2F C1F C2F 111.73(13) .
C2F C2F C1F 122.52(18) 2_738
C2F C2F H2F 118.7 2_738
C1F C2F H2F 118.7 .

loop_
_geom_bond_atom_site_label_1
_geom_bond_atom_site_label_2
_geom_bond_distance
_geom_bond_site_symmetry_2
C10 O1 1.4138(17) .
C10 C1 1.530(2) .
C10 C11 1.541(2) .
C10 C21 1.543(2) .
O1 H1 0.8200 .
C11 N11 1.4534(19) .
C11 H11A 0.9700 .
C11 H11B 0.9700 .
C21 N21 1.4531(19) .
C21 H21A 0.9700 .
C21 H21B 0.9700 .
N21 C25 1.3287(19) .
N21 N22 1.3663(17) .
N22 C23 1.312(2) .
C23 N24 1.362(2) .
C23 H23 0.9300 .
N24 C25 1.321(2) .
C25 H25 0.9300 .
N11 C15 1.3325(19) .
N11 N12 1.3664(17) .
N12 C13 1.315(2) .
C13 N14 1.3573(19) .
C13 H13 0.9300 .
N14 C15 1.325(2) .
C15 H15 0.9300 .
C1 C2 1.385(2) .
C1 C6 1.395(2) .
C2 F2 1.3571(18) .
C2 C3 1.377(2) .
C3 C4 1.369(3) .
C3 H3 0.9300 .
C4 F4 1.3603(18) .
C4 C5 1.372(2) .
C5 C6 1.387(2) .
C5 H5 0.9300 .
C6 H6 0.9300 .
O1F C1F 1.2093(19) .
O2F C1F 1.3154(19) .
O2F H1F 0.94(3) .
C1F C2F 1.486(2) .
C2F C2F 1.310(3) 2_738
C2F H2F 0.9300 .

loop_
_geom_hbond_atom_site_label_D
_geom_hbond_atom_site_label_H
_geom_hbond_atom_site_label_A
_geom_hbond_distance_DH
_geom_hbond_distance_HA
_geom_hbond_distance_DA
_geom_hbond_angle_DHA
_geom_hbond_site_symmetry_A
O1 H1 N14 0.82 1.99 2.7934(16) 164.7 2_749
O2F H1F N24 0.94(3) 1.77(3) 2.7068(17) 175(2) 2_639
